data_4504228
loop_
_publ_author_name
'Li, Xiang-Ping'
'Pan, Mei'
'Zheng, Sheng-Run'
'Liu, Yong-Ru'
'He, Qi-Ting'
'Kang, Bei-Sheng'
'Su, Cheng-Yong'

_publ_section_title
;
 Dimension Increase via Hydrogen Bonding and Weak Coordination
 Interactions from Simple Complexes of 2-(Pyridyl)benzimidazole Ligands
;
_journal_issue 12
_journal_name_full 'Crystal Growth &amp; Design'
_journal_page_first 2481
_journal_paper_doi 10.1021/cg070080j
_journal_volume 7
_journal_year 2007
_chemical_formula_sum 'C13 H9 Ag F3 N3 O3 S'
_chemical_formula_weight 452.16
_chemical_name_systematic
; 
 ? 
;
_space_group_IT_number 14
_symmetry_cell_setting monoclinic
_symmetry_space_group_name_Hall '-P 2ybc'
_symmetry_space_group_name_H-M 'P 1 21/c 1'
_atom_sites_solution_hydrogens geom
_atom_sites_solution_primary direct
_atom_sites_solution_secondary difmap
_audit_creation_method SHELXL-97
_cell_angle_alpha 90.00
_cell_angle_beta 98.97
_cell_angle_gamma 90.00
_cell_formula_units_Z 4
_cell_length_a 10.774(2)
_cell_length_b 16.613(2)
_cell_length_c 8.481(4)
_cell_measurement_reflns_used 50
_cell_measurement_temperature 293(2)
_cell_measurement_theta_max 12.5
_cell_measurement_theta_min 5
_cell_volume 1499.4(8)
_computing_structure_refinement 'SHELXL-97 (Sheldrick, 1997)'
_computing_structure_solution 'SHELXS-97 (Sheldrick, 1990)'
_diffrn_ambient_temperature 293(2)
_diffrn_measured_fraction_theta_full 0.985
_diffrn_measured_fraction_theta_max 0.985
_diffrn_measurement_device_type P4
_diffrn_radiation_monochromator graphite
_diffrn_radiation_source 'fine-focus sealed tube'
_diffrn_radiation_type MoK\a
_diffrn_radiation_wavelength 0.71073
_diffrn_reflns_av_R_equivalents 0.1020
_diffrn_reflns_av_sigmaI/netI 0.0770
_diffrn_reflns_limit_h_max 13
_diffrn_reflns_limit_h_min -13
_diffrn_reflns_limit_k_max 1
_diffrn_reflns_limit_k_min -20
_diffrn_reflns_limit_l_max 10
_diffrn_reflns_limit_l_min -1
_diffrn_reflns_number 3703
_diffrn_reflns_theta_full 26.00
_diffrn_reflns_theta_max 26.00
_diffrn_reflns_theta_min 2.72
_diffrn_standards_interval_count 3
_diffrn_standards_interval_time 200
_exptl_absorpt_coefficient_mu 1.536
_exptl_absorpt_correction_T_max 0.950
_exptl_absorpt_correction_T_min 0.812
_exptl_absorpt_correction_type empirical
_exptl_crystal_colour Colorless
_exptl_crystal_density_diffrn 2.003
_exptl_crystal_density_method 'not measured'
_exptl_crystal_description Block
_exptl_crystal_F_000 888
_exptl_crystal_size_max .44
_exptl_crystal_size_mid .36
_exptl_crystal_size_min .10
_refine_diff_density_max 1.826
_refine_diff_density_min -0.909
_refine_diff_density_rms 0.161
_refine_ls_extinction_method none
_refine_ls_goodness_of_fit_ref 1.028
_refine_ls_hydrogen_treatment geom
_refine_ls_matrix_type full
_refine_ls_number_parameters 217
_refine_ls_number_reflns 2905
_refine_ls_number_restraints 0
_refine_ls_restrained_S_all 1.028
_refine_ls_R_factor_all 0.1097
_refine_ls_R_factor_gt 0.0660
_refine_ls_shift/su_max 0.001
_refine_ls_shift/su_mean 0.000
_refine_ls_structure_factor_coef Fsqd
_refine_ls_weighting_details 'calc w=1/[\s^2^(Fo^2^)+(0.0856P)^2^+0.0000P] where P=(Fo^2^+2Fc^2^)/3'
_refine_ls_weighting_scheme calc
_refine_ls_wR_factor_gt 0.1483
_refine_ls_wR_factor_ref 0.1707
_reflns_number_gt 1836
_reflns_number_total 2905
_reflns_threshold_expression >2sigma(I)
_cod_data_source_file cg070080j-file003.cif
_cod_data_source_block 4
_cod_depositor_comments
;
The following automatic conversions were performed:

'_symmetry_cell_setting' value 'Monoclinic' changed to 'monoclinic'
according to /home/saulius/struct/CIF-dictionaries/cif_core.dic
dictionary named 'cif_core.dic' version 2.4.1 from
2010-06-29.

'_exptl_absorpt_correction_type' value 'Empirical'
changed to 'empirical' according to
/home/saulius/struct/CIF-dictionaries/cif_core.dic dictionary named
'cif_core.dic' version 2.4.1 from 2010-06-29.

Automatic conversion script
Id: cif_fix_values 1715 2011-07-08 13:25:40Z adriana 
;
_cod_original_sg_symbol_H-M P2(1)/c
_cod_database_code 4504228

loop_
_symmetry_equiv_pos_as_xyz
'x, y, z'
'-x, y+1/2, -z+1/2'
'-x, -y, -z'
'x, -y-1/2, z-1/2'

loop_
_atom_site_label
_atom_site_type_symbol
_atom_site_fract_x
_atom_site_fract_y
_atom_site_fract_z
_atom_site_U_iso_or_equiv
_atom_site_adp_type
_atom_site_occupancy
_atom_site_symmetry_multiplicity
_atom_site_calc_flag
_atom_site_refinement_flags
Ag1 Ag 0.64723(3) -0.005332(16) 0.24612(4) 0.04732(9) Uani 1 1 d .
N2 N 0.7165(3) -0.12745(17) 0.2296(4) 0.0389(9) Uani 1 1 d .
N3 N 0.7322(3) -0.25963(19) 0.2017(4) 0.0458(10) Uani 1 1 d .
H3A H 0.7145 -0.3078 0.1684 0.055 Uiso 1 1 calc R
N1 N 0.4056(3) -0.11521(19) -0.1521(4) 0.0444(10) Uani 1 1 d .
C12 C 0.8221(4) -0.1539(2) 0.3295(5) 0.0412(11) Uani 1 1 d .
C11 C 0.9114(4) -0.1101(2) 0.4339(5) 0.0464(12) Uani 1 1 d .
H11A H 0.9044 -0.0546 0.4453 0.056 Uiso 1 1 calc R
C10 C 1.0089(4) -0.1522(3) 0.5180(6) 0.0554(14) Uani 1 1 d .
H10A H 1.0708 -0.1251 0.5866 0.066 Uiso 1 1 calc R
C9 C 1.0167(4) -0.2367(3) 0.5017(6) 0.0616(15) Uani 1 1 d .
H9A H 1.0835 -0.2636 0.5622 0.074 Uiso 1 1 calc R
C8 C 0.9312(4) -0.2806(3) 0.4019(6) 0.0584(15) Uani 1 1 d .
H8A H 0.9378 -0.3361 0.3921 0.070 Uiso 1 1 calc R
C7 C 0.8332(3) -0.2369(2) 0.3154(5) 0.0428(12) Uani 1 1 d .
C6 C 0.6667(4) -0.1920(2) 0.1525(5) 0.0369(11) Uani 1 1 d .
C4 C 0.5530(4) -0.1928(2) 0.0326(5) 0.0407(11) Uani 1 1 d .
C3 C 0.4813(4) -0.2623(2) -0.0079(5) 0.0557(14) Uani 1 1 d .
H3B H 0.5063 -0.3116 0.0383 0.067 Uiso 1 1 calc R
C2 C 0.3737(5) -0.2559(3) -0.1168(7) 0.0761(18) Uani 1 1 d .
H2A H 0.3242 -0.3010 -0.1459 0.091 Uiso 1 1 calc R
C1 C 0.3400(4) -0.1825(3) -0.1820(6) 0.0554(14) Uani 1 1 d .
H1A H 0.2652 -0.1794 -0.2531 0.066 Uiso 1 1 calc R
C5 C 0.5111(4) -0.1216(2) -0.0451(5) 0.0414(12) Uani 1 1 d .
H5A H 0.5594 -0.0755 -0.0212 0.050 Uiso 1 1 calc R
S1 S 0.68173(10) 0.00953(6) 0.66614(14) 0.0431(3) Uani 1 1 d .
O1 O 0.6696(3) -0.07616(18) 0.6459(4) 0.0671(11) Uani 1 1 d .
O2 O 0.7138(3) 0.05150(18) 0.5285(4) 0.0567(10) Uani 1 1 d .
O3 O 0.5851(3) 0.0460(2) 0.7412(5) 0.0680(11) Uani 1 1 d .
C13 C 0.8205(5) 0.0214(3) 0.8168(6) 0.0560(14) Uani 1 1 d .
F1 F 0.8084(3) -0.0157(2) 0.9507(4) 0.0950(12) Uani 1 1 d .
F2 F 0.8414(3) 0.09791(19) 0.8510(4) 0.1011(13) Uani 1 1 d .
F3 F 0.9227(3) -0.00792(18) 0.7669(4) 0.0744(10) Uani 1 1 d .

loop_
_atom_site_aniso_label
_atom_site_aniso_U_11
_atom_site_aniso_U_22
_atom_site_aniso_U_33
_atom_site_aniso_U_23
_atom_site_aniso_U_13
_atom_site_aniso_U_12
Ag1 0.05223(17) 0.02363(14) 0.0600(2) 0.00019(15) -0.01020(15) 0.00650(13)
N2 0.0446(17) 0.0207(13) 0.0478(19) 0.0076(14) -0.0039(15) 0.0078(14)
N3 0.0494(18) 0.0251(14) 0.058(2) 0.0015(16) -0.0064(17) 0.0047(15)
N1 0.054(2) 0.0279(15) 0.0456(19) -0.0030(15) -0.0105(17) 0.0002(15)
C12 0.0373(19) 0.0291(18) 0.055(3) 0.0033(18) 0.0010(19) 0.0003(16)
C11 0.046(2) 0.0337(19) 0.058(3) 0.007(2) 0.004(2) 0.0038(18)
C10 0.047(2) 0.042(2) 0.070(3) -0.002(2) -0.014(2) 0.010(2)
C9 0.048(2) 0.047(2) 0.082(3) 0.004(2) -0.017(2) 0.013(2)
C8 0.060(3) 0.035(2) 0.076(3) 0.006(2) -0.005(3) 0.014(2)
C7 0.039(2) 0.0302(19) 0.057(3) 0.0051(19) 0.0013(19) 0.0066(17)
C6 0.046(2) 0.0198(16) 0.044(2) 0.0046(16) 0.0028(18) 0.0052(16)
C4 0.0407(19) 0.0233(17) 0.055(3) 0.0028(18) -0.0016(19) 0.0089(16)
C3 0.070(3) 0.0221(18) 0.068(3) 0.003(2) -0.013(3) -0.0083(19)
C2 0.077(3) 0.028(2) 0.106(4) -0.001(3) -0.037(3) -0.002(2)
C1 0.053(2) 0.035(2) 0.068(3) -0.001(2) -0.020(2) -0.0013(19)
C5 0.044(2) 0.0242(18) 0.051(3) -0.0001(17) -0.006(2) -0.0002(16)
S1 0.0439(5) 0.0258(4) 0.0571(6) -0.0016(5) 0.0002(5) -0.0051(4)
O1 0.068(2) 0.0282(14) 0.100(3) -0.0138(16) -0.003(2) -0.0072(15)
O2 0.0685(19) 0.0448(16) 0.0517(19) -0.0025(15) -0.0067(16) -0.0090(16)
O3 0.0519(17) 0.0507(18) 0.102(3) -0.0190(19) 0.0149(18) -0.0025(16)
C13 0.066(3) 0.049(2) 0.047(3) 0.001(2) -0.007(2) -0.004(2)
F1 0.088(2) 0.131(3) 0.0624(18) 0.025(2) 0.0024(17) -0.003(2)
F2 0.106(2) 0.0616(18) 0.120(3) -0.0348(18) -0.033(2) -0.0189(18)
F3 0.0533(15) 0.083(2) 0.084(2) 0.0022(18) 0.0002(14) 0.0052(16)

loop_
_atom_type_symbol
_atom_type_description
_atom_type_scat_dispersion_real
_atom_type_scat_dispersion_imag
_atom_type_scat_source
C C 0.0033 0.0016 'International Tables Vol C Tables 4.2.6.8 and 6.1.1.4'
H H 0.0000 0.0000 'International Tables Vol C Tables 4.2.6.8 and 6.1.1.4'
N N 0.0061 0.0033 'International Tables Vol C Tables 4.2.6.8 and 6.1.1.4'
O O 0.0106 0.0060 'International Tables Vol C Tables 4.2.6.8 and 6.1.1.4'
F F 0.0171 0.0103 'International Tables Vol C Tables 4.2.6.8 and 6.1.1.4'
S S 0.1246 0.1234 'International Tables Vol C Tables 4.2.6.8 and 6.1.1.4'
Ag Ag -0.8971 1.1015 'International Tables Vol C Tables 4.2.6.8 and 6.1.1.4'

loop_
_geom_angle_atom_site_label_1
_geom_angle_atom_site_label_2
_geom_angle_atom_site_label_3
_geom_angle
_geom_angle_site_symmetry_1
_geom_angle_site_symmetry_3
N2 Ag1 N1 154.07(13) . 3_655
N2 Ag1 O2 110.73(11) . .
N1 Ag1 O2 91.27(11) 3_655 .
C6 N2 C12 106.1(3) . .
C6 N2 Ag1 132.1(2) . .
C12 N2 Ag1 121.1(2) . .
C6 N3 C7 107.6(3) . .
C6 N3 H3A 126.2 . .
C7 N3 H3A 126.2 . .
C1 N1 C5 115.6(3) . .
C1 N1 Ag1 126.8(3) . 3_655
C5 N1 Ag1 117.4(3) . 3_655
N2 C12 C7 109.7(3) . .
N2 C12 C11 129.8(4) . .
C7 C12 C11 120.5(4) . .
C10 C11 C12 117.3(4) . .
C10 C11 H11A 121.4 . .
C12 C11 H11A 121.4 . .
C11 C10 C9 120.6(4) . .
C11 C10 H10A 119.7 . .
C9 C10 H10A 119.7 . .
C8 C9 C10 123.2(4) . .
C8 C9 H9A 118.4 . .
C10 C9 H9A 118.4 . .
C9 C8 C7 115.6(4) . .
C9 C8 H8A 122.2 . .
C7 C8 H8A 122.2 . .
N3 C7 C12 105.1(3) . .
N3 C7 C8 132.2(4) . .
C12 C7 C8 122.7(4) . .
N2 C6 N3 111.5(3) . .
N2 C6 C4 125.5(3) . .
N3 C6 C4 123.0(3) . .
C5 C4 C3 117.2(4) . .
C5 C4 C6 119.6(3) . .
C3 C4 C6 123.2(3) . .
C2 C3 C4 118.6(4) . .
C2 C3 H3B 120.7 . .
C4 C3 H3B 120.7 . .
C1 C2 C3 119.0(4) . .
C1 C2 H2A 120.5 . .
C3 C2 H2A 120.5 . .
N1 C1 C2 125.2(4) . .
N1 C1 H1A 117.4 . .
C2 C1 H1A 117.4 . .
N1 C5 C4 124.3(4) . .
N1 C5 H5A 117.9 . .
C4 C5 H5A 117.9 . .
O3 S1 O1 114.3(2) . .
O3 S1 O2 115.8(2) . .
O1 S1 O2 114.2(2) . .
O3 S1 C13 102.5(2) . .
O1 S1 C13 103.9(2) . .
O2 S1 C13 103.9(2) . .
S1 O2 Ag1 120.50(17) . .
F2 C13 F1 107.4(4) . .
F2 C13 F3 107.6(4) . .
F1 C13 F3 107.5(4) . .
F2 C13 S1 110.7(3) . .
F1 C13 S1 111.9(4) . .
F3 C13 S1 111.5(3) . .

loop_
_geom_bond_atom_site_label_1
_geom_bond_atom_site_label_2
_geom_bond_distance
_geom_bond_site_symmetry_2
Ag1 N2 2.174(3) .
Ag1 N1 2.197(3) 3_655
Ag1 O2 2.570(3) .
N2 C6 1.326(5) .
N2 C12 1.380(5) .
N3 C6 1.357(5) .
N3 C7 1.389(5) .
N3 H3A 0.8600 .
N1 C1 1.325(5) .
N1 C5 1.344(5) .
N1 Ag1 2.197(3) 3_655
C12 C7 1.392(6) .
C12 C11 1.404(6) .
C11 C10 1.368(6) .
C11 H11A 0.9300 .
C10 C9 1.414(7) .
C10 H10A 0.9300 .
C9 C8 1.362(6) .
C9 H9A 0.9300 .
C8 C7 1.392(6) .
C8 H8A 0.9300 .
C6 C4 1.465(5) .
C4 C5 1.395(5) .
C4 C3 1.401(5) .
C3 C2 1.369(6) .
C3 H3B 0.9300 .
C2 C1 1.365(6) .
C2 H2A 0.9300 .
C1 H1A 0.9300 .
C5 H5A 0.9300 .
S1 O3 1.436(4) .
S1 O1 1.438(3) .
S1 O2 1.447(3) .
S1 C13 1.820(5) .
C13 F2 1.315(6) .
C13 F1 1.318(6) .
C13 F3 1.332(6) .

loop_
_geom_hbond_atom_site_label_D
_geom_hbond_atom_site_label_H
_geom_hbond_atom_site_label_A
_geom_hbond_distance_DH
_geom_hbond_distance_HA
_geom_hbond_distance_DA
_geom_hbond_angle_DHA
_geom_hbond_site_symmetry_A
N3 H3A O1 0.86 1.99 2.832(4) 166.3 4

loop_
_geom_torsion_atom_site_label_1
_geom_torsion_atom_site_label_2
_geom_torsion_atom_site_label_3
_geom_torsion_atom_site_label_4
_geom_torsion
_geom_torsion_site_symmetry_1
N1 Ag1 N2 C6 -70.9(5) 3_655
O2 Ag1 N2 C6 142.7(4) .
N1 Ag1 N2 C12 120.6(3) 3_655
O2 Ag1 N2 C12 -25.8(3) .
C6 N2 C12 C7 -2.0(5) .
Ag1 N2 C12 C7 169.1(3) .
C6 N2 C12 C11 177.9(5) .
Ag1 N2 C12 C11 -10.9(6) .
N2 C12 C11 C10 -179.1(5) .
C7 C12 C11 C10 0.8(7) .
C12 C11 C10 C9 -1.3(7) .
C11 C10 C9 C8 1.2(8) .
C10 C9 C8 C7 -0.3(8) .
C6 N3 C7 C12 0.3(5) .
C6 N3 C7 C8 -178.4(5) .
N2 C12 C7 N3 1.1(5) .
C11 C12 C7 N3 -178.9(4) .
N2 C12 C7 C8 179.9(4) .
C11 C12 C7 C8 -0.1(7) .
C9 C8 C7 N3 178.2(5) .
C9 C8 C7 C12 -0.2(7) .
C12 N2 C6 N3 2.3(5) .
Ag1 N2 C6 N3 -167.5(3) .
C12 N2 C6 C4 -179.7(4) .
Ag1 N2 C6 C4 10.5(7) .
C7 N3 C6 N2 -1.6(5) .
C7 N3 C6 C4 -179.7(4) .
N2 C6 C4 C5 20.3(7) .
N3 C6 C4 C5 -161.8(4) .
N2 C6 C4 C3 -158.7(4) .
N3 C6 C4 C3 19.1(7) .
C5 C4 C3 C2 -1.7(7) .
C6 C4 C3 C2 177.3(5) .
C4 C3 C2 C1 0.0(8) .
C5 N1 C1 C2 -2.0(7) .
Ag1 N1 C1 C2 -177.5(4) 3_655
C3 C2 C1 N1 2.0(9) .
C1 N1 C5 C4 0.0(7) .
Ag1 N1 C5 C4 175.9(3) 3_655
C3 C4 C5 N1 1.8(7) .
C6 C4 C5 N1 -177.3(4) .
O3 S1 O2 Ag1 -107.3(2) .
O1 S1 O2 Ag1 28.6(3) .
C13 S1 O2 Ag1 141.2(2) .
N2 Ag1 O2 S1 -56.1(2) .
N1 Ag1 O2 S1 138.0(2) 3_655
O3 S1 C13 F2 -59.0(4) .
O1 S1 C13 F2 -178.3(4) .
O2 S1 C13 F2 62.0(4) .
O3 S1 C13 F1 60.8(4) .
O1 S1 C13 F1 -58.5(4) .
O2 S1 C13 F1 -178.2(3) .
O3 S1 C13 F3 -178.8(3) .
O1 S1 C13 F3 61.9(4) .
O2 S1 C13 F3 -57.8(4) .
